data_1531032
loop_
_publ_author_name
'Zvonkova, Z.V.'

_publ_section_title
;
 The Crystal Structure of Rhodates. 8. The Crystal Structure of the
 Complex Rhodium Hexarhodanites
;
_journal_name_full 'Zhurnal Fizicheskoi Khimii'
_journal_page_first 100
_journal_page_last 105
_journal_volume 27
_journal_year 1953
_chemical_formula_sum 'K3 Rh'
_chemical_name_systematic 'K3 Rh (S C N)6'
_space_group_IT_number 165
_symmetry_space_group_name_Hall '-P 3 2"c'
_symmetry_space_group_name_H-M 'P -3 c 1'
_cell_angle_alpha 90
_cell_angle_beta 90
_cell_angle_gamma 120
_cell_formula_units_Z 2
_cell_length_a 7.07
_cell_length_b 7.07
_cell_length_c 22.75
_cell_volume 984.806
_citation_journal_id_ASTM ZFKHA9
_cod_data_source_file Zvonkova_ZFKHA9_1953_1951.cif
_cod_data_source_block K3Rh1
_cod_original_cell_volume 984.8065
_cod_original_formula_sum 'K3 Rh1'
_cod_database_code 1531032

loop_
_symmetry_equiv_pos_as_xyz
x,y,z
-y,x-y,z
-x+y,-x,z
y,x,-z+1/2
-x,-x+y,-z+1/2
x-y,-y,-z+1/2
-x,-y,-z
y,-x+y,-z
x-y,x,-z
-y,-x,z-1/2
x,x-y,z-1/2
-x+y,y,z-1/2

loop_
_atom_site_label
_atom_site_type_symbol
_atom_site_fract_x
_atom_site_fract_y
_atom_site_fract_z
_atom_site_occupancy
_atom_site_U_iso_or_equiv
K1 K+1 0 0 0.25 1 0.0
K2 K+1 0.3333 0.6667 0.148 1 0.0
Rh1 Rh+3 0 0 0 1 0.0
